data_7061656
loop_
_publ_author_name
'Zhang, Qi'
'He, Chunlin'
'Pang, Siping'

_publ_section_title
;
 Synthesis of heterocyclic (triazole, furoxan, furazan) fused pyridazine
 di-N-oxides via hypervalent iodine oxidation
;
_journal_issue 30
_journal_name_full 'New Journal of Chemistry'
_journal_page_first 14324
_journal_page_last 14327
_journal_paper_doi 10.1039/D2NJ02908A
_journal_volume 46
_journal_year 2022
_chemical_formula_moiety 'C4 Cl2 N4 O3'
_chemical_formula_sum 'C4 Cl2 N4 O3'
_chemical_formula_weight 222.98
_space_group_crystal_system orthorhombic
_space_group_IT_number 61
_space_group_name_Hall '-P 2ac 2ab'
_space_group_name_H-M_alt 'P b c a'
_atom_sites_solution_primary dual
_audit_creation_date 2021-11-26
_audit_creation_method
;
Olex2 1.2
(compiled 2018.05.29 svn.r3508 for OlexSys, GUI svn.r5506)
;
_audit_update_record
;
2022-05-30 deposited with the CCDC.	2022-07-11 downloaded from the CCDC.
;
_cell_angle_alpha 90
_cell_angle_beta 90
_cell_angle_gamma 90
_cell_formula_units_Z 16
_cell_length_a 8.9927(5)
_cell_length_b 15.7743(9)
_cell_length_c 21.8858(14)
_cell_measurement_reflns_used 6722
_cell_measurement_temperature 150
_cell_measurement_theta_max 26.32
_cell_measurement_theta_min 2.75
_cell_volume 3104.6(3)
_computing_cell_refinement 'SAINT V8.40A (?, 2016)'
_computing_data_reduction 'SAINT V8.40A (?, 2016)'
_computing_molecular_graphics 'Olex2 (Dolomanov et al., 2009)'
_computing_publication_material 'Olex2 (Dolomanov et al., 2009)'
_computing_structure_refinement 'ShelXL (Sheldrick, 2015)'
_computing_structure_solution 'ShelXT (Sheldrick, 2015)'
_diffrn_ambient_temperature 150.0
_diffrn_measured_fraction_theta_full 0.996
_diffrn_measured_fraction_theta_max 0.993
_diffrn_measurement_device_type 'D8 VENTURE'
_diffrn_measurement_method '\f and \w scans'
_diffrn_radiation_type MoK\a
_diffrn_radiation_wavelength 0.71073
_diffrn_reflns_av_R_equivalents 0.0511
_diffrn_reflns_av_unetI/netI 0.0286
_diffrn_reflns_Laue_measured_fraction_full 0.996
_diffrn_reflns_Laue_measured_fraction_max 0.993
_diffrn_reflns_limit_h_max 11
_diffrn_reflns_limit_h_min -10
_diffrn_reflns_limit_k_max 18
_diffrn_reflns_limit_k_min -19
_diffrn_reflns_limit_l_max 27
_diffrn_reflns_limit_l_min -27
_diffrn_reflns_number 26541
_diffrn_reflns_point_group_measured_fraction_full 0.996
_diffrn_reflns_point_group_measured_fraction_max 0.993
_diffrn_reflns_theta_full 25.242
_diffrn_reflns_theta_max 26.431
_diffrn_reflns_theta_min 2.745
_diffrn_standards_number 0
_exptl_absorpt_coefficient_mu 0.813
_exptl_absorpt_correction_T_max 0.7454
_exptl_absorpt_correction_T_min 0.6419
_exptl_absorpt_correction_type multi-scan
_exptl_absorpt_process_details
;
SADABS-2016/2 (Bruker,2016/2) was used for absorption correction.
wR2(int) was 0.0880 before and 0.0541 after correction.
The Ratio of minimum to maximum transmission is 0.8611.
The \l/2 correction factor is Not present.
;
_exptl_crystal_colour colourless
_exptl_crystal_colour_primary colourless
_exptl_crystal_density_diffrn 1.908
_exptl_crystal_description block
_exptl_crystal_F_000 1760
_exptl_crystal_size_max 0.12
_exptl_crystal_size_mid 0.08
_exptl_crystal_size_min 0.05
_refine_diff_density_max 0.919
_refine_diff_density_min -0.925
_refine_diff_density_rms 0.073
_refine_ls_extinction_method none
_refine_ls_goodness_of_fit_ref 1.027
_refine_ls_hydrogen_treatment undef
_refine_ls_matrix_type full
_refine_ls_number_parameters 316
_refine_ls_number_reflns 3177
_refine_ls_number_restraints 582
_refine_ls_restrained_S_all 1.064
_refine_ls_R_factor_all 0.0730
_refine_ls_R_factor_gt 0.0539
_refine_ls_shift/su_max 0.001
_refine_ls_shift/su_mean 0.000
_refine_ls_structure_factor_coef Fsqd
_refine_ls_weighting_details 'w=1/[\s^2^(Fo^2^)+(0.0502P)^2^+7.8604P] where P=(Fo^2^+2Fc^2^)/3'
_refine_ls_weighting_scheme calc
_refine_ls_wR_factor_gt 0.1243
_refine_ls_wR_factor_ref 0.1393
_reflns_Friedel_coverage 0.000
_reflns_number_gt 2489
_reflns_number_total 3177
_reflns_threshold_expression 'I > 2\s(I)'
_cod_data_source_file d2nj02908a2.cif
_cod_data_source_block mo_20211664_0m
_cod_depositor_comments 'Adding full bibliography for 7061650--7061656.cif.'
_cod_database_code 7061656
_shelx_shelxl_version_number 2018/3
_shelx_space_group_comment
;
The symmetry employed for this shelxl refinement is uniquely defined
by the following loop, which should always be used as a source of
symmetry information in preference to the above space-group names.
They are only intended as comments.
;
_shelx_estimated_absorpt_t_max 0.960
_shelx_estimated_absorpt_t_min 0.909
_olex2_refinement_description
;
1. Restrained distances
 N4-N3
 1.4 with sigma of 0.02
 C2-C1 \\sim C7-C6 \\sim C8-C10
 with sigma of 0.02
 C5-C6 \\sim C9-C10 \\sim C2-C1
 with sigma of 0.02
2. Rigid bond restraints
 All non-hydrogen atoms
 with sigma for 1-2 distances of 0.01 and sigma for 1-3 distances of 0.01
3. Uiso/Uaniso restraints and constraints
All non-hydrogen atoms have similar U: within 2A with sigma of 0.04 and sigma
for terminal atoms of 0.08
Uanis(O5) \\sim Ueq, Uanis(O6) \\sim Ueq, Uanis(N10) \\sim Ueq, Uanis(N12)
\\sim Ueq, Uanis(C10) \\sim Ueq, Uanis(C6) \\sim Ueq: with sigma of 0.005 and
sigma for terminal atoms of 0.01
Uanis(N5) \\sim Ueq: with sigma of 0.005 and sigma for terminal atoms of 0.01
Uanis(C7) \\sim Ueq: with sigma of 0.005 and sigma for terminal atoms of 0.01
4. Others
 Fixed Sof: O7(0.5) N12(0.5) O6(0.5) O5(0.5) O9(0.5) C5(0.5) N10(0.5) N5(0.5)
 N6(0.5) O8(0.5) N8(0.5) N11(0.5) N9(0.5) N7(0.5) C8(0.5) C7(0.5) O4(0.5)
 C9(0.5)
;
_olex2_submission_special_instructions 'No special instructions were received'

loop_
_space_group_symop_operation_xyz
'x, y, z'
'-x+1/2, -y, z+1/2'
'-x, y+1/2, -z+1/2'
'x+1/2, -y+1/2, -z'
'-x, -y, -z'
'x-1/2, y, -z-1/2'
'x, -y-1/2, z-1/2'
'-x-1/2, y-1/2, z'

loop_
_atom_site_label
_atom_site_type_symbol
_atom_site_fract_x
_atom_site_fract_y
_atom_site_fract_z
_atom_site_U_iso_or_equiv
_atom_site_adp_type
_atom_site_occupancy
_atom_site_site_symmetry_order
_atom_site_calc_flag
_atom_site_refinement_flags_posn
_atom_site_refinement_flags_adp
_atom_site_refinement_flags_occupancy
_atom_site_disorder_assembly
_atom_site_disorder_group
Cl2 Cl 1.49096(11) 0.52699(5) 0.60679(4) 0.0437(3) Uani 1 1 d . U . . .
Cl1 Cl 1.29894(11) 0.89895(5) 0.52408(5) 0.0455(3) Uani 1 1 d . U . . .
Cl3 Cl 0.95064(12) 0.52466(6) 0.64056(5) 0.0544(3) Uani 1 1 d . U . . .
Cl4 Cl 0.80671(16) 0.89840(6) 0.73549(6) 0.0751(5) Uani 1 1 d . U . . .
O2 O 1.5575(3) 0.69633(16) 0.66480(11) 0.0411(6) Uani 1 1 d . U . . .
O1 O 1.2126(3) 0.63419(17) 0.45590(12) 0.0469(7) Uani 1 1 d . U . . .
O3 O 1.4775(3) 0.84108(15) 0.63444(12) 0.0416(6) Uani 1 1 d . U . . .
N2 N 1.2900(3) 0.58621(17) 0.49701(13) 0.0335(6) Uani 1 1 d . U . . .
O7 O 0.783(3) 0.5865(15) 0.7615(11) 0.054(5) Uani 0.5 1 d . U P A 2
N12 N 0.785(3) 0.5813(19) 0.7547(12) 0.033(3) Uani 0.5 1 d . U P B 1
N4 N 1.4280(3) 0.79049(16) 0.59737(13) 0.0301(6) Uani 1 1 d D U . . .
N3 N 1.4825(3) 0.69156(17) 0.61849(13) 0.0318(6) Uani 1 1 d D U . . .
O6 O 1.0396(16) 0.6896(7) 0.5785(5) 0.030(2) Uani 0.5 1 d . U P C 1
N1 N 1.2233(3) 0.72127(18) 0.46663(13) 0.0364(7) Uani 1 1 d . U . . .
O5 O 0.997(2) 0.8383(11) 0.6190(7) 0.032(3) Uani 0.5 1 d . U P C 1
C1 C 1.3488(3) 0.64177(19) 0.53380(14) 0.0268(6) Uani 1 1 d D U . . .
O9 O 0.7183(15) 0.7296(8) 0.8000(5) 0.042(2) Uani 0.5 1 d . U P A 2
C5 C 0.9451(18) 0.6995(7) 0.6439(6) 0.035(2) Uani 0.5 1 d D U P C 2
N10 N 0.744(2) 0.7184(11) 0.7871(7) 0.037(3) Uani 0.5 1 d . U P B 1
C2 C 1.4386(4) 0.62599(19) 0.58547(15) 0.0292(7) Uani 1 1 d D U . . .
C3 C 1.3064(3) 0.7257(2) 0.51513(15) 0.0288(7) Uani 1 1 d . U . . .
N5 N 0.9392(17) 0.7916(9) 0.6547(6) 0.031(2) Uani 0.5 1 d . U P C 1
C4 C 1.3491(4) 0.80013(19) 0.54689(15) 0.0304(7) Uani 1 1 d . U . . .
N6 N 0.9707(15) 0.6870(6) 0.6255(5) 0.0260(19) Uani 0.5 1 d . U P C 1
C6 C 0.9135(4) 0.6239(2) 0.66529(19) 0.0426(8) Uani 1 1 d D U . . .
O8 O 0.7293(5) 0.6354(3) 0.79718(19) 0.0255(9) Uani 0.5 1 d . U P B 1
N8 N 0.965(3) 0.8419(17) 0.6278(12) 0.047(3) Uani 0.5 1 d . U P C 2
C10 C 0.8481(5) 0.7993(2) 0.7113(2) 0.0507(10) Uani 1 1 d D U . . .
N11 N 0.829(2) 0.6314(8) 0.7259(6) 0.033(2) Uani 0.5 1 d . U P A 2
N9 N 0.7847(12) 0.7331(6) 0.7525(5) 0.034(2) Uani 0.5 1 d . U P A 2
N7 N 1.0193(19) 0.7063(8) 0.5932(7) 0.037(2) Uani 0.5 1 d . U P C 2
C8 C 0.8208(14) 0.7240(6) 0.7346(6) 0.0261(19) Uani 0.5 1 d D U P B 1
C7 C 0.846(3) 0.6430(11) 0.7144(8) 0.031(2) Uani 0.5 1 d D U P B 1
O4 O 1.0336(6) 0.7919(4) 0.5864(3) 0.0444(12) Uani 0.5 1 d . U P C 2
C9 C 0.9128(19) 0.7815(11) 0.6631(7) 0.036(2) Uani 0.5 1 d D U P C 2

loop_
_atom_site_aniso_label
_atom_site_aniso_U_11
_atom_site_aniso_U_22
_atom_site_aniso_U_33
_atom_site_aniso_U_23
_atom_site_aniso_U_13
_atom_site_aniso_U_12
Cl2 0.0555(6) 0.0240(4) 0.0516(5) 0.0043(4) -0.0032(4) 0.0113(4)
Cl1 0.0554(6) 0.0212(4) 0.0599(6) 0.0079(4) 0.0154(4) 0.0094(4)
Cl3 0.0637(6) 0.0194(4) 0.0800(7) -0.0018(4) -0.0147(5) 0.0012(4)
Cl4 0.1152(11) 0.0194(5) 0.0907(9) -0.0073(5) -0.0536(8) 0.0122(5)
O2 0.0391(13) 0.0471(16) 0.0371(13) -0.0048(11) -0.0108(11) -0.0033(11)
O1 0.0477(15) 0.0470(16) 0.0460(15) 0.0010(12) -0.0122(12) -0.0071(12)
O3 0.0529(15) 0.0284(13) 0.0436(14) -0.0114(11) 0.0082(12) -0.0128(11)
N2 0.0362(15) 0.0288(14) 0.0354(15) 0.0008(12) -0.0025(12) -0.0031(12)
O7 0.068(7) 0.022(5) 0.070(10) 0.005(6) -0.011(6) -0.014(5)
N12 0.038(5) 0.026(4) 0.036(4) -0.008(3) -0.007(3) 0.005(4)
N4 0.0316(14) 0.0213(13) 0.0375(15) -0.0010(11) 0.0090(11) -0.0018(11)
N3 0.0282(13) 0.0281(14) 0.0391(15) -0.0005(12) 0.0029(12) -0.0006(11)
O6 0.031(3) 0.028(5) 0.032(4) 0.001(3) 0.008(3) 0.000(4)
N1 0.0323(15) 0.0319(15) 0.0450(16) 0.0034(13) 0.0006(12) -0.0015(12)
O5 0.041(7) 0.015(3) 0.039(4) 0.003(3) -0.003(4) 0.002(4)
C1 0.0270(15) 0.0201(15) 0.0333(16) 0.0010(12) 0.0053(12) -0.0007(12)
O9 0.040(5) 0.035(5) 0.051(6) -0.004(4) 0.000(3) -0.003(3)
C5 0.026(6) 0.028(4) 0.051(7) 0.005(4) -0.017(5) -0.003(4)
N10 0.036(5) 0.030(4) 0.043(5) -0.007(3) -0.006(4) 0.004(3)
C2 0.0308(16) 0.0197(15) 0.0371(17) 0.0003(13) 0.0035(13) 0.0011(12)
C3 0.0228(14) 0.0263(16) 0.0372(17) 0.0002(13) 0.0062(12) -0.0012(12)
N5 0.034(5) 0.016(4) 0.045(4) -0.002(3) -0.012(3) -0.002(3)
C4 0.0326(16) 0.0189(15) 0.0398(18) 0.0042(13) 0.0114(13) 0.0038(13)
N6 0.028(5) 0.014(3) 0.037(6) 0.005(3) -0.008(4) -0.001(3)
C6 0.0428(19) 0.0189(15) 0.066(2) -0.0001(15) -0.0226(16) -0.0015(14)
O8 0.028(2) 0.022(2) 0.026(2) -0.0015(18) 0.0084(17) -0.0054(18)
N8 0.037(8) 0.030(5) 0.073(9) -0.002(5) -0.012(5) 0.002(5)
C10 0.055(2) 0.0240(17) 0.073(2) 0.0006(17) -0.0303(19) 0.0037(16)
N11 0.033(6) 0.014(4) 0.052(6) -0.007(4) -0.014(4) 0.005(4)
N9 0.024(6) 0.022(3) 0.055(7) 0.000(3) -0.013(4) 0.002(3)
N7 0.034(7) 0.013(4) 0.064(8) 0.001(4) -0.016(5) -0.002(4)
C8 0.014(5) 0.025(3) 0.040(5) 0.002(3) -0.003(3) 0.004(3)
C7 0.033(4) 0.020(4) 0.041(4) 0.004(3) -0.014(3) -0.006(3)
O4 0.043(3) 0.042(3) 0.049(3) 0.016(3) 0.004(2) -0.006(2)
C9 0.029(6) 0.013(4) 0.064(6) 0.010(4) -0.027(4) -0.009(4)

loop_
_atom_type_symbol
_atom_type_description
_atom_type_scat_dispersion_real
_atom_type_scat_dispersion_imag
_atom_type_scat_source
C C 0.0033 0.0016 'International Tables Vol C Tables 4.2.6.8 and 6.1.1.4'
Cl Cl 0.1484 0.1585 'International Tables Vol C Tables 4.2.6.8 and 6.1.1.4'
N N 0.0061 0.0033 'International Tables Vol C Tables 4.2.6.8 and 6.1.1.4'
O O 0.0106 0.0060 'International Tables Vol C Tables 4.2.6.8 and 6.1.1.4'

loop_
_geom_angle_atom_site_label_1
_geom_angle_atom_site_label_2
_geom_angle_atom_site_label_3
_geom_angle
_geom_angle_site_symmetry_1
_geom_angle_site_symmetry_3
_geom_angle_publ_flag
N2 O1 N1 113.5(2) . . ?
C1 N2 O1 104.0(3) . . ?
O8 N12 C7 98(2) . . ?
O3 N4 N3 108.3(2) . . ?
O3 N4 C4 132.5(3) . . ?
C4 N4 N3 119.2(2) . . ?
O2 N3 N4 109.2(2) . . ?
O2 N3 C2 131.9(3) . . ?
C2 N3 N4 118.9(3) . . ?
C3 N1 O1 103.3(3) . . ?
N2 C1 C2 127.5(3) . . ?
N2 C1 C3 109.7(3) . . ?
C2 C1 C3 122.8(3) . . ?
C6 C5 C9 133.8(11) . . ?
N7 C5 C6 119.3(10) . . ?
N7 C5 C9 106.8(10) . . ?
O8 N10 C8 104.8(10) . . ?
N3 C2 Cl2 119.1(3) . . ?
N3 C2 C1 118.1(3) . . ?
C1 C2 Cl2 122.8(2) . . ?
N1 C3 C1 109.5(3) . . ?
N1 C3 C4 127.0(3) . . ?
C4 C3 C1 123.5(3) . . ?
O5 N5 N6 105.5(10) . . ?
O5 N5 C10 137.1(13) . . ?
C10 N5 N6 117.3(9) . . ?
N4 C4 Cl1 119.6(2) . . ?
N4 C4 C3 117.4(3) . . ?
C3 C4 Cl1 123.0(3) . . ?
O6 N6 N5 110.8(9) . . ?
O6 N6 C6 137.4(8) . . ?
C6 N6 N5 111.8(7) . . ?
C5 C6 Cl3 133.3(6) . . ?
C5 C6 N11 110.2(7) . . ?
N6 C6 Cl3 112.5(4) . . ?
N11 C6 Cl3 116.5(5) . . ?
C7 C6 Cl3 125.9(8) . . ?
C7 C6 N6 121.6(9) . . ?
N10 O8 N12 117.9(14) . . ?
C9 N8 O4 97.7(18) . . ?
N5 C10 Cl4 117.2(6) . . ?
N9 C10 Cl4 111.9(5) . . ?
C8 C10 Cl4 132.2(6) . . ?
C8 C10 N5 110.5(8) . . ?
C9 C10 Cl4 125.5(8) . . ?
C9 C10 N9 122.4(9) . . ?
O7 N11 C6 136.8(16) . . ?
O7 N11 N9 105.1(15) . . ?
C6 N11 N9 118.1(8) . . ?
O9 N9 C10 138.2(9) . . ?
O9 N9 N11 111.1(10) . . ?
C10 N9 N11 110.6(7) . . ?
C5 N7 O4 102.8(9) . . ?
N10 C8 C7 107.5(11) . . ?
C10 C8 N10 119.1(11) . . ?
C10 C8 C7 133.2(9) . . ?
C6 C7 N12 123.1(18) . . ?
C6 C7 C8 125.1(12) . . ?
C8 C7 N12 111.7(14) . . ?
N8 O4 N7 117.5(13) . . ?
N8 C9 C5 114.9(14) . . ?
C10 C9 C5 124.6(13) . . ?
C10 C9 N8 120.3(16) . . ?

loop_
_geom_bond_atom_site_label_1
_geom_bond_atom_site_label_2
_geom_bond_distance
_geom_bond_site_symmetry_2
_geom_bond_publ_flag
Cl2 C2 1.697(3) . ?
Cl1 C4 1.698(3) . ?
Cl3 C6 1.689(4) . ?
Cl4 C10 1.691(4) . ?
O2 N3 1.220(4) . ?
O1 N2 1.366(4) . ?
O1 N1 1.397(4) . ?
O3 N4 1.222(3) . ?
N2 C1 1.302(4) . ?
O7 N11 1.13(3) . ?
N12 O8 1.36(3) . ?
N12 C7 1.43(3) . ?
N4 N3 1.700(4) . ?
N4 C4 1.322(4) . ?
N3 C2 1.322(4) . ?
O6 N6 1.202(13) . ?
N1 C3 1.300(4) . ?
O5 N5 1.192(19) . ?
C1 C2 1.412(4) . ?
C1 C3 1.438(4) . ?
O9 N9 1.200(14) . ?
C5 C6 1.313(11) . ?
C5 N7 1.300(17) . ?
C5 C9 1.39(2) . ?
N10 O8 1.334(18) . ?
N10 C8 1.346(16) . ?
C3 C4 1.417(4) . ?
N5 N6 1.792(17) . ?
N5 C10 1.490(12) . ?
N6 C6 1.418(11) . ?
C6 N11 1.533(12) . ?
C6 C7 1.268(13) . ?
N8 O4 1.35(2) . ?
N8 C9 1.31(3) . ?
C10 N9 1.494(11) . ?
C10 C8 1.316(11) . ?
C10 C9 1.236(13) . ?
N11 N9 1.752(16) . ?
N7 O4 1.364(15) . ?
C8 C7 1.37(2) . ?
